data_7007458
loop_
_publ_author_name
'Schiller, Alexander'
'Scopelliti, Rosario'
'Severin, Kay'

_publ_section_title
;
 Enhanced hydrolytic activity of Cu(II) and Zn(II) complexes in highly
 cross-linked polymers.
;
_journal_issue 32
_journal_name_full 'Dalton transactions (Cambridge, England : 2003)'
_journal_page_first 3858
_journal_page_last 3867
_journal_paper_doi 10.1039/b605676h
_journal_year 2006
_chemical_formula_moiety 'C30 H29 Cu N9 O8 P, F6 P, 0.5(C4 H10 O), '
_chemical_formula_sum 'C32 H34 Cu F6 N9 O8.5 P2'
_chemical_formula_weight 920.16
_chemical_name_systematic
;
?
;
_space_group_IT_number 2
_symmetry_cell_setting triclinic
_symmetry_space_group_name_Hall '-P 1'
_symmetry_space_group_name_H-M 'P -1'
_atom_sites_solution_hydrogens geom
_atom_sites_solution_primary direct
_atom_sites_solution_secondary difmap
_audit_creation_method SHELXL-97
_cell_angle_alpha 101.074(12)
_cell_angle_beta 96.831(14)
_cell_angle_gamma 92.850(13)
_cell_formula_units_Z 2
_cell_length_a 8.5886(16)
_cell_length_b 13.3393(19)
_cell_length_c 17.721(3)
_cell_measurement_reflns_used 3074
_cell_measurement_temperature 140(2)
_cell_measurement_theta_max 22.24
_cell_measurement_theta_min 1.8169
_cell_volume 1972.8(6)
_computing_cell_refinement 'Oxford Diffraction, CrysAlis RED'
_computing_data_collection 'Oxford Diffraction, CrysAlis CCD'
_computing_data_reduction 'Oxford Diffraction, CrysAlis RED'
_computing_molecular_graphics 'Bruker SHELXTL'
_computing_publication_material 'Bruker SHELXTL'
_computing_structure_refinement 'SHELXL-97 (Sheldrick, 1997)'
_computing_structure_solution 'SHELXS-97 (Sheldrick, 1990)'
_diffrn_ambient_temperature 140(2)
_diffrn_measured_fraction_theta_full 0.870
_diffrn_measured_fraction_theta_max 0.870
_diffrn_measurement_device_type 'Oxford Diffraction KM4/Sapphire CCD'
_diffrn_measurement_method 'phi and omega scans'
_diffrn_radiation_monochromator graphite
_diffrn_radiation_source 'fine-focus sealed tube'
_diffrn_radiation_type MoK\a
_diffrn_radiation_wavelength 0.71073
_diffrn_reflns_av_R_equivalents 0.1171
_diffrn_reflns_av_sigmaI/netI 0.1645
_diffrn_reflns_limit_h_max 8
_diffrn_reflns_limit_h_min -9
_diffrn_reflns_limit_k_max 15
_diffrn_reflns_limit_k_min -15
_diffrn_reflns_limit_l_max 21
_diffrn_reflns_limit_l_min -20
_diffrn_reflns_number 11660
_diffrn_reflns_theta_full 25.02
_diffrn_reflns_theta_max 25.02
_diffrn_reflns_theta_min 2.95
_exptl_absorpt_coefficient_mu 0.725
_exptl_absorpt_correction_type none
_exptl_crystal_colour green
_exptl_crystal_density_diffrn 1.549
_exptl_crystal_density_method 'not measured'
_exptl_crystal_description irregular
_exptl_crystal_F_000 940
_exptl_crystal_size_max 0.18
_exptl_crystal_size_mid 0.13
_exptl_crystal_size_min 0.09
_refine_diff_density_max 0.736
_refine_diff_density_min -0.875
_refine_diff_density_rms 0.126
_refine_ls_extinction_method none
_refine_ls_goodness_of_fit_ref 1.118
_refine_ls_hydrogen_treatment riding
_refine_ls_matrix_type full
_refine_ls_number_parameters 458
_refine_ls_number_reflns 6067
_refine_ls_number_restraints 119
_refine_ls_restrained_S_all 1.109
_refine_ls_R_factor_all 0.1884
_refine_ls_R_factor_gt 0.1356
_refine_ls_shift/su_max 0.001
_refine_ls_shift/su_mean 0.000
_refine_ls_structure_factor_coef Fsqd
_refine_ls_weighting_details 'calc w=1/[\s^2^(Fo^2^)+(0.0211P)^2^+40.7065P] where P=(Fo^2^+2Fc^2^)/3'
_refine_ls_weighting_scheme calc
_refine_ls_wR_factor_gt 0.3044
_refine_ls_wR_factor_ref 0.3275
_reflns_number_gt 3288
_reflns_number_total 6067
_reflns_threshold_expression >2sigma(I)
_cod_data_source_file b605676h.txt
_cod_data_source_block complex8
_cod_depositor_comments
;
The following automatic conversions were performed:
'_symmetry_cell_setting' value 'Triclinic' changed to 'triclinic'
according to '/home/saulius/struct/CIF-dictionaries/cif_core.dic'
dictionary named 'cif_core.dic' version 2.4.1 from 2010-06-29.

Automatic conversion script
Id: cif_fix_enum 1527 2010-12-29 10:47:43Z saulius 
;
_cod_original_cell_volume 1972.8(5)
_cod_original_sg_symbol_H-M P-1
_cod_original_formula_sum 'C32 H34 Cu F6 N9 O8.50 P2'
_cod_database_code 7007458

loop_
_symmetry_equiv_pos_as_xyz
'x, y, z'
'-x, -y, -z'

loop_
_atom_site_label
_atom_site_type_symbol
_atom_site_fract_x
_atom_site_fract_y
_atom_site_fract_z
_atom_site_U_iso_or_equiv
_atom_site_adp_type
_atom_site_occupancy
_atom_site_symmetry_multiplicity
_atom_site_calc_flag
_atom_site_refinement_flags
_atom_site_disorder_assembly
_atom_site_disorder_group
Cu1 Cu 0.3160(2) 0.26957(12) 0.18449(11) 0.0373(5) Uani 1 1 d U . .
P1 P 0.6514(5) 0.1950(3) 0.2445(3) 0.0524(13) Uani 1 1 d U . .
O1 O 0.4785(11) 0.2042(8) 0.2381(8) 0.068(3) Uani 1 1 d U . .
O2 O 0.7461(12) 0.2277(7) 0.1900(6) 0.048(2) Uani 1 1 d U . .
O3 O 0.7149(12) 0.2528(10) 0.3326(7) 0.068(4) Uani 1 1 d U A .
N1 N 0.1245(12) 0.3324(6) 0.1322(6) 0.0224(19) Uani 1 1 d U . .
N2 N 0.4064(12) 0.2955(7) 0.0852(7) 0.032(2) Uani 1 1 d U . .
N3 N 0.3781(13) 0.3710(8) -0.0164(6) 0.031(2) Uani 1 1 d U . .
N4 N 0.1586(13) 0.1450(7) 0.1617(8) 0.043(3) Uani 1 1 d U . .
N5 N -0.0557(13) 0.0636(7) 0.0911(7) 0.039(3) Uani 1 1 d U . .
N6 N 0.3011(15) 0.3963(10) 0.2679(7) 0.047(3) Uani 1 1 d U . .
N7 N 0.1562(17) 0.5153(12) 0.3152(9) 0.072(4) Uani 1 1 d U . .
C1 C 0.1852(14) 0.4053(8) 0.0854(8) 0.027(3) Uani 1 1 d U . .
H1A H 0.1014 0.4157 0.0447 0.032 Uiso 1 1 calc R . .
H1B H 0.2207 0.4726 0.1193 0.032 Uiso 1 1 calc R . .
C2 C 0.3187(15) 0.3586(9) 0.0495(8) 0.028(2) Uani 1 1 d U . .
C3 C 0.5224(17) 0.2664(9) 0.0382(10) 0.044(3) Uani 1 1 d U . .
H3 H 0.6013 0.2213 0.0477 0.052 Uiso 1 1 calc R . .
C4 C 0.5038(16) 0.3127(10) -0.0226(9) 0.040(3) Uani 1 1 d U . .
H4 H 0.5676 0.3061 -0.0633 0.048 Uiso 1 1 calc R . .
C5 C 0.3198(16) 0.4390(11) -0.0646(9) 0.039(3) Uani 1 1 d U . .
H5 H 0.2315 0.4756 -0.0516 0.047 Uiso 1 1 calc R . .
C6 C 0.3837(16) 0.4534(11) -0.1269(9) 0.041(4) Uani 1 1 d U . .
H6A H 0.4720 0.4176 -0.1411 0.050 Uiso 1 1 calc R . .
H6B H 0.3408 0.4994 -0.1572 0.050 Uiso 1 1 calc R . .
C7 C 0.0164(15) 0.2478(8) 0.0796(8) 0.030(3) Uani 1 1 d U . .
H7A H -0.0943 0.2655 0.0787 0.036 Uiso 1 1 calc R . .
H7B H 0.0435 0.2376 0.0260 0.036 Uiso 1 1 calc R . .
C8 C 0.0384(15) 0.1528(8) 0.1114(9) 0.035(3) Uani 1 1 d U . .
C9 C 0.1466(17) 0.0455(9) 0.1773(10) 0.051(5) Uani 1 1 d U . .
H9 H 0.2166 0.0180 0.2124 0.061 Uiso 1 1 calc R . .
C10 C 0.0143(17) -0.0037(9) 0.1320(10) 0.047(4) Uani 1 1 d U . .
H10 H -0.0230 -0.0727 0.1293 0.057 Uiso 1 1 calc R . .
C11 C -0.1921(16) 0.0446(10) 0.0360(9) 0.042(4) Uani 1 1 d U . .
H11 H -0.2180 0.0962 0.0074 0.050 Uiso 1 1 calc R . .
C12 C -0.286(2) -0.0402(11) 0.0214(10) 0.059(5) Uani 1 1 d U . .
H12A H -0.2636 -0.0934 0.0489 0.071 Uiso 1 1 calc R . .
H12B H -0.3761 -0.0480 -0.0166 0.071 Uiso 1 1 calc R . .
C13 C 0.0403(14) 0.3889(8) 0.1927(7) 0.027(2) Uani 1 1 d U . .
H13A H -0.0379 0.3423 0.2081 0.032 Uiso 1 1 calc R . .
H13B H -0.0149 0.4444 0.1736 0.032 Uiso 1 1 calc R . .
C14 C 0.1653(17) 0.4332(11) 0.2611(8) 0.036(3) Uani 1 1 d U . .
C15 C 0.393(2) 0.4556(19) 0.3303(10) 0.088(7) Uani 1 1 d U . .
H15 H 0.5001 0.4478 0.3474 0.105 Uiso 1 1 calc R . .
C16 C 0.303(2) 0.527(2) 0.3631(12) 0.115(9) Uani 1 1 d U . .
H16 H 0.3327 0.5768 0.4095 0.138 Uiso 1 1 calc R . .
C17 C 0.033(2) 0.5744(16) 0.3331(11) 0.088(7) Uani 1 1 d U . .
H17 H 0.0599 0.6435 0.3587 0.105 Uiso 1 1 calc R . .
C18 C -0.120(2) 0.5446(15) 0.3183(10) 0.070(6) Uani 1 1 d U . .
H18A H -0.1530 0.4762 0.2928 0.084 Uiso 1 1 calc R . .
H18B H -0.1951 0.5917 0.3332 0.084 Uiso 1 1 calc R . .
C19A C 0.8700(15) 0.2455(13) 0.3601(9) 0.021(5) Uiso 0.50 1 d PGU A 1
C20A C 0.8998(16) 0.3066(12) 0.4339(9) 0.033(6) Uiso 0.50 1 d PGU A 1
H20A H 0.8164 0.3386 0.4575 0.039 Uiso 0.50 1 calc PR A 1
C21A C 1.0517(19) 0.3210(12) 0.4732(8) 0.036(6) Uiso 0.50 1 d PGU A 1
H21A H 1.0721 0.3628 0.5237 0.043 Uiso 0.50 1 calc PR A 1
C22A C 1.1738(15) 0.2742(13) 0.4388(10) 0.026(6) Uiso 0.50 1 d PGU A 1
C23A C 1.1439(17) 0.2131(13) 0.3649(10) 0.039(7) Uiso 0.50 1 d PGU A 1
H23A H 1.2273 0.1811 0.3414 0.047 Uiso 0.50 1 calc PR A 1
C24A C 0.992(2) 0.1987(13) 0.3256(8) 0.035(7) Uiso 0.50 1 d PGU A 1
H24A H 0.9716 0.1569 0.2751 0.043 Uiso 0.50 1 calc PR A 1
N8A N 1.331(4) 0.290(2) 0.4802(17) 0.056(7) Uiso 0.50 1 d PU A 1
O5A O 1.430(3) 0.2404(19) 0.4571(15) 0.070(7) Uiso 0.50 1 d PU A 1
O6A O 1.360(3) 0.355(2) 0.5402(18) 0.089(9) Uiso 0.50 1 d PU A 1
C19B C 0.8617(15) 0.2942(13) 0.3723(10) 0.029(6) Uiso 0.50 1 d PGU A 2
C20B C 0.8952(16) 0.3812(12) 0.4307(10) 0.031(6) Uiso 0.50 1 d PGU A 2
H20B H 0.8129 0.4219 0.4468 0.037 Uiso 0.50 1 calc PR A 2
C21B C 1.0491(19) 0.4085(11) 0.4654(9) 0.041(7) Uiso 0.50 1 d PGU A 2
H21B H 1.0720 0.4679 0.5053 0.050 Uiso 0.50 1 calc PR A 2
C22B C 1.1695(15) 0.3489(13) 0.4419(10) 0.021(5) Uiso 0.50 1 d PGU A 2
C23B C 1.1360(18) 0.2620(12) 0.3835(11) 0.056(9) Uiso 0.50 1 d PGU A 2
H23B H 1.2182 0.2213 0.3674 0.067 Uiso 0.50 1 calc PR A 2
C24B C 0.982(2) 0.2347(11) 0.3487(10) 0.040(7) Uiso 0.50 1 d PGU A 2
H24B H 0.9592 0.1753 0.3088 0.048 Uiso 0.50 1 calc PR A 2
N8B N 1.333(3) 0.3815(16) 0.4795(13) 0.032(5) Uiso 0.50 1 d PU A 2
O5B O 1.444(3) 0.3255(16) 0.4601(12) 0.047(5) Uiso 0.50 1 d PU A 2
O6B O 1.355(3) 0.4672(16) 0.5242(13) 0.058(6) Uiso 0.50 1 d PU A 2
C25A C 0.5713(19) 0.0401(12) 0.3189(9) 0.028(6) Uiso 0.50 1 d PGU B 3
C26A C 0.541(2) 0.0893(9) 0.3916(10) 0.038(7) Uiso 0.50 1 d PGU B 3
H26A H 0.5817 0.1580 0.4119 0.045 Uiso 0.50 1 calc PR B 3
C27A C 0.451(2) 0.0381(12) 0.4347(8) 0.048(8) Uiso 0.50 1 d PGU B 3
H27A H 0.4305 0.0717 0.4844 0.057 Uiso 0.50 1 calc PR B 3
C28A C 0.392(2) -0.0624(12) 0.4050(10) 0.036(6) Uiso 0.50 1 d PGU B 3
C29A C 0.422(2) -0.1117(10) 0.3322(10) 0.039(7) Uiso 0.50 1 d PGU B 3
H29A H 0.3813 -0.1804 0.3119 0.047 Uiso 0.50 1 calc PR B 3
C30A C 0.512(2) -0.0604(12) 0.2892(8) 0.033(6) Uiso 0.50 1 d PGU B 3
H30A H 0.5325 -0.0941 0.2395 0.040 Uiso 0.50 1 calc PR B 3
O4A O 0.660(2) 0.0853(12) 0.2707(11) 0.029(4) Uiso 0.50 1 d PU B 3
N9A N 0.309(3) -0.1196(18) 0.4535(15) 0.044(6) Uiso 0.50 1 d PU B 3
O7A O 0.287(3) -0.0729(17) 0.5191(15) 0.065(7) Uiso 0.50 1 d PU B 3
O8A O 0.247(2) -0.2059(14) 0.4213(12) 0.043(5) Uiso 0.50 1 d PU B 3
C25B C 0.636(2) -0.0047(11) 0.2543(10) 0.021(5) Uiso 0.50 1 d PGU B 4
C26B C 0.522(2) 0.0112(10) 0.3039(10) 0.034(7) Uiso 0.50 1 d PGU B 4
H26B H 0.4811 0.0764 0.3155 0.041 Uiso 0.50 1 calc PR B 4
C27B C 0.468(2) -0.0684(13) 0.3367(10) 0.040(7) Uiso 0.50 1 d PGU B 4
H27B H 0.3900 -0.0575 0.3706 0.048 Uiso 0.50 1 calc PR B 4
C28B C 0.528(2) -0.1639(11) 0.3198(11) 0.029(6) Uiso 0.50 1 d PGU B 4
C29B C 0.642(2) -0.1798(10) 0.2702(11) 0.056(9) Uiso 0.50 1 d PGU B 4
H29B H 0.6828 -0.2451 0.2586 0.067 Uiso 0.50 1 calc PR B 4
C30B C 0.6960(19) -0.1002(13) 0.2374(10) 0.045(7) Uiso 0.50 1 d PGU B 4
H30B H 0.7739 -0.1111 0.2035 0.053 Uiso 0.50 1 calc PR B 4
O4B O 0.704(2) 0.0703(13) 0.2192(11) 0.034(4) Uiso 0.50 1 d PU B 4
N9B N 0.472(4) -0.251(2) 0.3498(17) 0.060(8) Uiso 0.50 1 d PU B 4
O7B O 0.371(3) -0.2389(16) 0.3904(14) 0.059(6) Uiso 0.50 1 d PU B 4
O8B O 0.543(4) -0.330(2) 0.3394(17) 0.091(9) Uiso 0.50 1 d PU B 4
P2 P 0.1144(5) -0.2899(3) 0.1386(3) 0.0408(10) Uani 1 1 d U . .
F1 F 0.0246(11) -0.3744(7) 0.1730(7) 0.073(3) Uani 1 1 d U . .
F2 F 0.2794(10) -0.3284(6) 0.1710(5) 0.051(2) Uani 1 1 d U . .
F3 F 0.1180(11) -0.3713(5) 0.0578(5) 0.058(2) Uani 1 1 d U . .
F4 F 0.2061(10) -0.2060(5) 0.1030(5) 0.048(2) Uani 1 1 d U . .
F5 F -0.0498(9) -0.2526(5) 0.1041(5) 0.047(2) Uani 1 1 d U . .
F6 F 0.1132(11) -0.2081(7) 0.2166(5) 0.060(2) Uani 1 1 d U . .
O9 O 0.047(3) -0.0181(18) 0.5468(16) 0.084(8) Uiso 0.50 1 d PDU C -1
C31 C 0.086(6) 0.101(3) 0.662(2) 0.099(15) Uiso 0.50 1 d PDU C -1
H31A H 0.1318 0.1689 0.6895 0.080 Uiso 0.50 1 calc PR C -1
H31B H 0.1337 0.0485 0.6871 0.080 Uiso 0.50 1 calc PR C -1
H31C H -0.0280 0.0970 0.6647 0.080 Uiso 0.50 1 calc PR C -1
C32 C 0.115(4) 0.084(2) 0.5783(18) 0.060(9) Uiso 0.50 1 d PDU C -1
H32A H 0.0634 0.1341 0.5512 0.080 Uiso 0.50 1 calc PR C -1
H32B H 0.2293 0.0891 0.5744 0.080 Uiso 0.50 1 calc PR C -1
C33 C 0.064(6) -0.052(3) 0.465(2) 0.103(15) Uiso 0.50 1 d PDU C -1
H33A H 0.1753 -0.0622 0.4590 0.080 Uiso 0.50 1 calc PR C -1
H33B H 0.0289 0.0011 0.4356 0.080 Uiso 0.50 1 calc PR C -1
C34 C -0.038(6) -0.152(3) 0.434(3) 0.114(17) Uiso 0.50 1 d PDU C -1
H34A H -0.0165 -0.1814 0.3820 0.080 Uiso 0.50 1 calc PR C -1
H34B H -0.1491 -0.1386 0.4333 0.080 Uiso 0.50 1 calc PR C -1
H34C H -0.0128 -0.2003 0.4686 0.080 Uiso 0.50 1 calc PR C -1

loop_
_atom_site_aniso_label
_atom_site_aniso_U_11
_atom_site_aniso_U_22
_atom_site_aniso_U_33
_atom_site_aniso_U_23
_atom_site_aniso_U_13
_atom_site_aniso_U_12
Cu1 0.0304(10) 0.0242(8) 0.0542(12) 0.0120(8) -0.0104(8) -0.0085(7)
P1 0.034(2) 0.0299(19) 0.090(4) 0.024(2) -0.020(2) -0.0100(16)
O1 0.027(5) 0.068(6) 0.117(10) 0.062(7) -0.018(5) -0.014(4)
O2 0.034(6) 0.049(6) 0.051(6) -0.013(5) 0.003(5) 0.006(5)
O3 0.031(6) 0.122(10) 0.055(6) 0.042(7) -0.002(5) -0.019(6)
N1 0.029(5) 0.008(4) 0.025(5) -0.005(3) 0.002(4) -0.002(3)
N2 0.020(5) 0.019(5) 0.051(6) -0.003(4) -0.006(4) 0.000(4)
N3 0.024(6) 0.031(5) 0.035(6) -0.004(4) 0.010(5) -0.006(4)
N4 0.029(6) 0.020(4) 0.080(9) 0.020(5) -0.011(5) -0.004(4)
N5 0.034(7) 0.011(4) 0.065(9) -0.005(5) 0.000(5) -0.003(4)
N6 0.031(6) 0.072(7) 0.031(6) -0.002(5) 0.001(5) -0.021(5)
N7 0.041(7) 0.090(10) 0.060(9) -0.042(7) 0.021(7) -0.034(6)
C1 0.026(7) 0.020(6) 0.033(7) 0.002(5) 0.008(5) 0.001(4)
C2 0.023(6) 0.022(6) 0.037(7) -0.004(5) 0.009(5) -0.001(4)
C3 0.032(8) 0.020(6) 0.074(10) -0.003(6) 0.009(6) 0.004(5)
C4 0.027(7) 0.030(7) 0.054(8) -0.013(6) 0.008(6) -0.003(5)
C5 0.022(8) 0.048(8) 0.049(9) 0.011(7) 0.010(6) -0.003(6)
C6 0.024(8) 0.057(9) 0.043(8) 0.002(7) 0.018(7) -0.002(7)
C7 0.028(7) 0.012(5) 0.041(8) -0.006(4) -0.013(6) -0.002(4)
C8 0.026(7) 0.011(5) 0.063(10) 0.000(5) 0.000(6) 0.000(4)
C9 0.039(9) 0.015(6) 0.096(13) 0.018(7) -0.012(8) -0.005(5)
C10 0.035(9) 0.011(5) 0.090(13) 0.001(6) -0.001(7) -0.001(5)
C11 0.029(8) 0.031(7) 0.060(10) -0.005(7) 0.004(6) -0.003(5)
C12 0.061(11) 0.040(8) 0.060(11) -0.019(8) 0.000(9) -0.022(7)
C13 0.021(6) 0.019(5) 0.038(7) 0.001(5) 0.005(4) -0.008(4)
C14 0.031(7) 0.050(7) 0.021(6) -0.003(5) 0.011(5) -0.023(5)
C15 0.025(8) 0.176(19) 0.036(10) -0.036(10) 0.011(7) -0.032(8)
C16 0.043(10) 0.20(2) 0.055(13) -0.081(14) 0.019(8) -0.041(10)
C17 0.061(9) 0.101(14) 0.073(14) -0.064(11) 0.044(10) -0.031(7)
C18 0.053(8) 0.093(13) 0.046(11) -0.039(10) 0.033(9) -0.011(9)
P2 0.041(2) 0.0227(17) 0.056(3) 0.0102(17) -0.006(2) -0.0034(15)
F1 0.057(6) 0.057(5) 0.116(8) 0.057(5) -0.004(6) -0.011(5)
F2 0.041(4) 0.048(5) 0.057(6) 0.005(4) -0.009(4) 0.008(4)
F3 0.076(6) 0.019(3) 0.065(5) -0.011(3) -0.019(4) 0.017(4)
F4 0.050(5) 0.030(4) 0.065(6) 0.009(4) 0.018(4) -0.006(4)
F5 0.037(4) 0.028(4) 0.076(6) 0.016(4) -0.003(4) 0.002(3)
F6 0.060(6) 0.062(5) 0.047(5) -0.013(4) 0.005(4) 0.005(4)

loop_
_atom_type_symbol
_atom_type_description
_atom_type_scat_dispersion_real
_atom_type_scat_dispersion_imag
_atom_type_scat_source
C C 0.0033 0.0016 'International Tables Vol C Tables 4.2.6.8 and 6.1.1.4'
H H 0.0000 0.0000 'International Tables Vol C Tables 4.2.6.8 and 6.1.1.4'
N N 0.0061 0.0033 'International Tables Vol C Tables 4.2.6.8 and 6.1.1.4'
O O 0.0106 0.0060 'International Tables Vol C Tables 4.2.6.8 and 6.1.1.4'
F F 0.0171 0.0103 'International Tables Vol C Tables 4.2.6.8 and 6.1.1.4'
P P 0.1023 0.0942 'International Tables Vol C Tables 4.2.6.8 and 6.1.1.4'
Cu Cu 0.3201 1.2651 'International Tables Vol C Tables 4.2.6.8 and 6.1.1.4'

loop_
_geom_angle_atom_site_label_1
_geom_angle_atom_site_label_2
_geom_angle_atom_site_label_3
_geom_angle
_geom_angle_site_symmetry_1
_geom_angle_site_symmetry_3
_geom_angle_publ_flag
O1 Cu1 N4 94.5(4) . . ?
O1 Cu1 N6 99.7(6) . . ?
N4 Cu1 N6 123.6(5) . . ?
O1 Cu1 N1 174.2(4) . . ?
N4 Cu1 N1 81.0(4) . . ?
N6 Cu1 N1 80.0(4) . . ?
O1 Cu1 N2 104.8(5) . . ?
N4 Cu1 N2 112.2(5) . . ?
N6 Cu1 N2 116.0(4) . . ?
N1 Cu1 N2 80.4(4) . . ?
O2 P1 O1 122.0(7) . . ?
O2 P1 O3 111.1(6) . . ?
O1 P1 O3 103.8(8) . . ?
O2 P1 O4A 124.2(8) . . ?
O1 P1 O4A 99.8(7) . . ?
O3 P1 O4A 90.1(8) . . ?
O2 P1 O4B 91.1(8) . . ?
O1 P1 O4B 113.9(8) . . ?
O3 P1 O4B 115.3(8) . . ?
O4A P1 O4B 35.1(7) . . ?
P1 O1 Cu1 140.4(7) . . ?
C19A O3 C19B 27.3(9) . . ?
C19A O3 P1 117.8(12) . . ?
C19B O3 P1 134.9(12) . . ?
C13 N1 C1 109.4(8) . . ?
C13 N1 C7 110.5(9) . . ?
C1 N1 C7 109.8(9) . . ?
C13 N1 Cu1 109.2(7) . . ?
C1 N1 Cu1 108.3(7) . . ?
C7 N1 Cu1 109.6(6) . . ?
C2 N2 C3 105.9(12) . . ?
C2 N2 Cu1 111.3(9) . . ?
C3 N2 Cu1 142.6(9) . . ?
C2 N3 C4 107.1(12) . . ?
C2 N3 C5 123.9(12) . . ?
C4 N3 C5 128.9(13) . . ?
C8 N4 C9 107.6(10) . . ?
C8 N4 Cu1 113.0(8) . . ?
C9 N4 Cu1 138.9(9) . . ?
C8 N5 C10 106.0(11) . . ?
C8 N5 C11 126.1(11) . . ?
C10 N5 C11 127.9(10) . . ?
C14 N6 C15 108.5(15) . . ?
C14 N6 Cu1 112.5(9) . . ?
C15 N6 Cu1 139.0(14) . . ?
C14 N7 C17 132.0(15) . . ?
C14 N7 C16 104.8(17) . . ?
C17 N7 C16 122.8(16) . . ?
C2 C1 N1 107.0(9) . . ?
C2 C1 H1A 110.3 . . ?
N1 C1 H1A 110.3 . . ?
C2 C1 H1B 110.3 . . ?
N1 C1 H1B 110.3 . . ?
H1A C1 H1B 108.6 . . ?
N2 C2 N3 109.7(12) . . ?
N2 C2 C1 119.9(12) . . ?
N3 C2 C1 130.3(12) . . ?
C4 C3 N2 108.6(13) . . ?
C4 C3 H3 125.7 . . ?
N2 C3 H3 125.7 . . ?
C3 C4 N3 108.7(14) . . ?
C3 C4 H4 125.7 . . ?
N3 C4 H4 125.7 . . ?
C6 C5 N3 123.0(15) . . ?
C6 C5 H5 118.5 . . ?
N3 C5 H5 118.5 . . ?
C5 C6 H6A 120.0 . . ?
C5 C6 H6B 120.0 . . ?
H6A C6 H6B 120.0 . . ?
C8 C7 N1 107.0(9) . . ?
C8 C7 H7A 110.3 . . ?
N1 C7 H7A 110.3 . . ?
C8 C7 H7B 110.3 . . ?
N1 C7 H7B 110.3 . . ?
H7A C7 H7B 108.6 . . ?
N4 C8 N5 111.3(11) . . ?
N4 C8 C7 122.1(10) . . ?
N5 C8 C7 126.5(12) . . ?
C10 C9 N4 106.4(12) . . ?
C10 C9 H9 126.8 . . ?
N4 C9 H9 126.8 . . ?
C9 C10 N5 108.6(11) . . ?
C9 C10 H10 125.7 . . ?
N5 C10 H10 125.7 . . ?
C12 C11 N5 124.4(15) . . ?
C12 C11 H11 117.8 . . ?
N5 C11 H11 117.8 . . ?
C11 C12 H12A 120.0 . . ?
C11 C12 H12B 120.0 . . ?
H12A C12 H12B 120.0 . . ?
N1 C13 C14 106.1(10) . . ?
N1 C13 H13A 110.5 . . ?
C14 C13 H13A 110.5 . . ?
N1 C13 H13B 110.5 . . ?
C14 C13 H13B 110.5 . . ?
H13A C13 H13B 108.7 . . ?
N6 C14 N7 112.3(14) . . ?
N6 C14 C13 121.1(13) . . ?
N7 C14 C13 126.3(15) . . ?
C16 C15 N6 106.9(17) . . ?
C16 C15 H15 126.5 . . ?
N6 C15 H15 126.5 . . ?
C15 C16 N7 107.2(15) . . ?
C15 C16 H16 126.4 . . ?
N7 C16 H16 126.4 . . ?
C18 C17 N7 126.8(17) . . ?
C18 C17 H17 116.6 . . ?
N7 C17 H17 116.6 . . ?
C17 C18 H18A 120.0 . . ?
C17 C18 H18B 120.0 . . ?
H18A C18 H18B 120.0 . . ?
O3 C19A C20A 107.4(12) . . ?
O3 C19A C24A 132.3(12) . . ?
C20A C19A C24A 120.0 . . ?
C21A C20A C19A 120.0 . . ?
C21A C20A H20A 120.0 . . ?
C19A C20A H20A 120.0 . . ?
C20A C21A C22A 120.0 . . ?
C20A C21A H21A 120.0 . . ?
C22A C21A H21A 120.0 . . ?
C23A C22A C21A 120.0 . . ?
C23A C22A N8A 120.5(17) . . ?
C21A C22A N8A 119.5(17) . . ?
C22A C23A C24A 120.0 . . ?
C22A C23A H23A 120.0 . . ?
C24A C23A H23A 120.0 . . ?
C23A C24A C19A 120.0 . . ?
C23A C24A H24A 120.0 . . ?
C19A C24A H24A 120.0 . . ?
O5A N8A O6A 120(3) . . ?
O5A N8A C22A 120(3) . . ?
O6A N8A C22A 120(3) . . ?
C20B C19B C24B 120.0 . . ?
C20B C19B O3 128.3(13) . . ?
C24B C19B O3 111.7(13) . . ?
C21B C20B C19B 120.0 . . ?
C21B C20B H20B 120.0 . . ?
C19B C20B H20B 120.0 . . ?
C20B C21B C22B 120.0 . . ?
C20B C21B H21B 120.0 . . ?
C22B C21B H21B 120.0 . . ?
C21B C22B C23B 120.0 . . ?
C21B C22B N8B 118.5(14) . . ?
C23B C22B N8B 121.5(14) . . ?
C24B C23B C22B 120.0 . . ?
C24B C23B H23B 120.0 . . ?
C22B C23B H23B 120.0 . . ?
C23B C24B C19B 120.0 . . ?
C23B C24B H24B 120.0 . . ?
C19B C24B H24B 120.0 . . ?
O6B N8B O5B 124(2) . . ?
O6B N8B C22B 117(2) . . ?
O5B N8B C22B 118.9(19) . . ?
C26A C25A C30A 120.0 . . ?
C26A C25A O4A 124.4(13) . . ?
C30A C25A O4A 115.6(13) . . ?
C27A C26A C25A 120.0 . . ?
C27A C26A H26A 120.0 . . ?
C25A C26A H26A 120.0 . . ?
C26A C27A C28A 120.0 . . ?
C26A C27A H27A 120.0 . . ?
C28A C27A H27A 120.0 . . ?
C29A C28A C27A 120.0 . . ?
C29A C28A N9A 119.9(15) . . ?
C27A C28A N9A 119.8(15) . . ?
C30A C29A C28A 120.0 . . ?
C30A C29A H29A 120.0 . . ?
C28A C29A H29A 120.0 . . ?
C29A C30A C25A 120.0 . . ?
C29A C30A H30A 120.0 . . ?
C25A C30A H30A 120.0 . . ?
C25A O4A P1 131.2(15) . . ?
O8A N9A O7A 125(3) . . ?
O8A N9A C28A 116(2) . . ?
O7A N9A C28A 118(2) . . ?
C26B C25B C30B 120.0 . . ?
C26B C25B O4B 125.5(14) . . ?
C30B C25B O4B 114.5(14) . . ?
C25B C26B C27B 120.0 . . ?
C25B C26B H26B 120.0 . . ?
C27B C26B H26B 120.0 . . ?
C26B C27B C28B 120.0 . . ?
C26B C27B H27B 120.0 . . ?
C28B C27B H27B 120.0 . . ?
C29B C28B C27B 120.0 . . ?
C29B C28B N9B 117.3(18) . . ?
C27B C28B N9B 122.7(17) . . ?
C28B C29B C30B 120.0 . . ?
C28B C29B H29B 120.0 . . ?
C30B C29B H29B 120.0 . . ?
C29B C30B C25B 120.0 . . ?
C29B C30B H30B 120.0 . . ?
C25B C30B H30B 120.0 . . ?
C25B O4B P1 118.0(15) . . ?
O7B N9B O8B 123(3) . . ?
O7B N9B C28B 118(3) . . ?
O8B N9B C28B 119(3) . . ?
F1 P2 F6 90.9(6) . . ?
F1 P2 F4 179.1(6) . . ?
F6 P2 F4 89.9(5) . . ?
F1 P2 F5 91.1(5) . . ?
F6 P2 F5 89.7(5) . . ?
F4 P2 F5 89.3(4) . . ?
F1 P2 F2 89.3(5) . . ?
F6 P2 F2 91.6(5) . . ?
F4 P2 F2 90.3(5) . . ?
F5 P2 F2 178.6(6) . . ?
F1 P2 F3 90.6(6) . . ?
F6 P2 F3 178.5(6) . . ?
F4 P2 F3 88.6(5) . . ?
F5 P2 F3 90.3(5) . . ?
F2 P2 F3 88.4(5) . . ?
C32 O9 C33 113(3) . . ?
C32 C31 H31A 109.5 . . ?
C32 C31 H31B 109.5 . . ?
H31A C31 H31B 109.5 . . ?
C32 C31 H31C 109.5 . . ?
H31A C31 H31C 109.5 . . ?
H31B C31 H31C 109.5 . . ?
O9 C32 C31 103(3) . . ?
O9 C32 H32A 111.1 . . ?
C31 C32 H32A 111.1 . . ?
O9 C32 H32B 111.1 . . ?
C31 C32 H32B 111.1 . . ?
H32A C32 H32B 109.0 . . ?
O9 C33 C34 108(3) . . ?
O9 C33 H33A 110.1 . . ?
C34 C33 H33A 110.1 . . ?
O9 C33 H33B 110.1 . . ?
C34 C33 H33B 110.1 . . ?
H33A C33 H33B 108.4 . . ?
C33 C34 H34A 109.5 . . ?
C33 C34 H34B 109.5 . . ?
H34A C34 H34B 109.5 . . ?
C33 C34 H34C 109.5 . . ?
H34A C34 H34C 109.5 . . ?
H34B C34 H34C 109.5 . . ?

loop_
_geom_bond_atom_site_label_1
_geom_bond_atom_site_label_2
_geom_bond_distance
_geom_bond_site_symmetry_2
_geom_bond_publ_flag
Cu1 O1 1.932(10) . ?
Cu1 N4 2.035(10) . ?
Cu1 N6 2.041(13) . ?
Cu1 N1 2.083(10) . ?
Cu1 N2 2.086(12) . ?
P1 O2 1.449(12) . ?
P1 O1 1.489(11) . ?
P1 O3 1.619(13) . ?
P1 O4A 1.619(16) . ?
P1 O4B 1.734(18) . ?
O3 C19A 1.378(16) . ?
O3 C19B 1.400(15) . ?
N1 C13 1.472(16) . ?
N1 C1 1.507(14) . ?
N1 C7 1.513(13) . ?
N2 C2 1.354(16) . ?
N2 C3 1.396(18) . ?
N3 C2 1.363(16) . ?
N3 C4 1.364(16) . ?
N3 C5 1.430(17) . ?
N4 C8 1.303(16) . ?
N4 C9 1.408(15) . ?
N5 C8 1.367(14) . ?
N5 C10 1.376(17) . ?
N5 C11 1.412(17) . ?
N6 C14 1.290(19) . ?
N6 C15 1.368(19) . ?
N7 C14 1.322(19) . ?
N7 C17 1.38(2) . ?
N7 C16 1.42(2) . ?
C1 C2 1.483(18) . ?
C1 H1A 0.9900 . ?
C1 H1B 0.9900 . ?
C3 C4 1.34(2) . ?
C3 H3 0.9500 . ?
C4 H4 0.9500 . ?
C5 C6 1.331(19) . ?
C5 H5 0.9500 . ?
C6 H6A 0.9500 . ?
C6 H6B 0.9500 . ?
C7 C8 1.495(16) . ?
C7 H7A 0.9900 . ?
C7 H7B 0.9900 . ?
C9 C10 1.368(18) . ?
C9 H9 0.9500 . ?
C10 H10 0.9500 . ?
C11 C12 1.321(18) . ?
C11 H11 0.9500 . ?
C12 H12A 0.9500 . ?
C12 H12B 0.9500 . ?
C13 C14 1.525(17) . ?
C13 H13A 0.9900 . ?
C13 H13B 0.9900 . ?
C15 C16 1.35(3) . ?
C15 H15 0.9500 . ?
C16 H16 0.9500 . ?
C17 C18 1.33(2) . ?
C17 H17 0.9500 . ?
C18 H18A 0.9500 . ?
C18 H18B 0.9500 . ?
C19A C20A 1.3900 . ?
C19A C24A 1.3900 . ?
C20A C21A 1.3900 . ?
C20A H20A 0.9500 . ?
C21A C22A 1.3900 . ?
C21A H21A 0.9500 . ?
C22A C23A 1.3900 . ?
C22A N8A 1.45(3) . ?
C23A C24A 1.3900 . ?
C23A H23A 0.9500 . ?
C24A H24A 0.9500 . ?
N8A O5A 1.17(3) . ?
N8A O6A 1.22(4) . ?
C19B C20B 1.3900 . ?
C19B C24B 1.3900 . ?
C20B C21B 1.3900 . ?
C20B H20B 0.9500 . ?
C21B C22B 1.3900 . ?
C21B H21B 0.9500 . ?
C22B C23B 1.3900 . ?
C22B N8B 1.49(2) . ?
C23B C24B 1.3900 . ?
C23B H23B 0.9500 . ?
C24B H24B 0.9500 . ?
N8B O6B 1.25(3) . ?
N8B O5B 1.27(3) . ?
C25A C26A 1.3900 . ?
C25A C30A 1.3900 . ?
C25A O4A 1.41(2) . ?
C26A C27A 1.3900 . ?
C26A H26A 0.9500 . ?
C27A C28A 1.3900 . ?
C27A H27A 0.9500 . ?
C28A C29A 1.3900 . ?
C28A N9A 1.47(3) . ?
C29A C30A 1.3900 . ?
C29A H29A 0.9500 . ?
C30A H30A 0.9500 . ?
N9A O8A 1.24(3) . ?
N9A O7A 1.25(3) . ?
C25B C26B 1.3900 . ?
C25B C30B 1.3900 . ?
C25B O4B 1.41(2) . ?
C26B C27B 1.3900 . ?
C26B H26B 0.9500 . ?
C27B C28B 1.3900 . ?
C27B H27B 0.9500 . ?
C28B C29B 1.3900 . ?
C28B N9B 1.45(3) . ?
C29B C30B 1.3900 . ?
C29B H29B 0.9500 . ?
C30B H30B 0.9500 . ?
N9B O7B 1.19(3) . ?
N9B O8B 1.23(4) . ?
P2 F1 1.590(9) . ?
P2 F6 1.590(9) . ?
P2 F4 1.604(8) . ?
P2 F5 1.609(8) . ?
P2 F2 1.611(8) . ?
P2 F3 1.627(9) . ?
O9 C32 1.433(18) . ?
O9 C33 1.458(19) . ?
C31 C32 1.516(19) . ?
C31 H31A 0.9800 . ?
C31 H31B 0.9800 . ?
C31 H31C 0.9800 . ?
C32 H32A 0.9900 . ?
C32 H32B 0.9900 . ?
C33 C34 1.531(19) . ?
C33 H33A 0.9900 . ?
C33 H33B 0.9900 . ?
C34 H34A 0.9800 . ?
C34 H34B 0.9800 . ?
C34 H34C 0.9800 . ?

loop_
_geom_torsion_atom_site_label_1
_geom_torsion_atom_site_label_2
_geom_torsion_atom_site_label_3
_geom_torsion_atom_site_label_4
_geom_torsion
_geom_torsion_site_symmetry_1
_geom_torsion_site_symmetry_2
_geom_torsion_site_symmetry_3
_geom_torsion_site_symmetry_4
_geom_torsion_publ_flag
O2 P1 O1 Cu1 -13.0(17) . . . . ?
O3 P1 O1 Cu1 113.3(13) . . . . ?
O4A P1 O1 Cu1 -154.3(13) . . . . ?
O4B P1 O1 Cu1 -120.6(13) . . . . ?
N4 Cu1 O1 P1 138.1(14) . . . . ?
N6 Cu1 O1 P1 -96.7(14) . . . . ?
N1 Cu1 O1 P1 177(4) . . . . ?
N2 Cu1 O1 P1 23.7(15) . . . . ?
O2 P1 O3 C19A -55.7(13) . . . . ?
O1 P1 O3 C19A 171.4(11) . . . . ?
O4A P1 O3 C19A 71.3(13) . . . . ?
O4B P1 O3 C19A 46.1(14) . . . . ?
O2 P1 O3 C19B -29.0(17) . . . . ?
O1 P1 O3 C19B -161.8(15) . . . . ?
O4A P1 O3 C19B 98.1(17) . . . . ?
O4B P1 O3 C19B 72.9(17) . . . . ?
O1 Cu1 N1 C13 58(5) . . . . ?
N4 Cu1 N1 C13 96.9(7) . . . . ?
N6 Cu1 N1 C13 -29.8(7) . . . . ?
N2 Cu1 N1 C13 -148.6(7) . . . . ?
O1 Cu1 N1 C1 177(5) . . . . ?
N4 Cu1 N1 C1 -144.0(8) . . . . ?
N6 Cu1 N1 C1 89.3(7) . . . . ?
N2 Cu1 N1 C1 -29.5(7) . . . . ?
O1 Cu1 N1 C7 -64(5) . . . . ?
N4 Cu1 N1 C7 -24.2(9) . . . . ?
N6 Cu1 N1 C7 -150.9(9) . . . . ?
N2 Cu1 N1 C7 90.3(8) . . . . ?
O1 Cu1 N2 C2 -168.0(8) . . . . ?
N4 Cu1 N2 C2 90.7(8) . . . . ?
N6 Cu1 N2 C2 -59.2(9) . . . . ?
N1 Cu1 N2 C2 14.6(8) . . . . ?
O1 Cu1 N2 C3 17.2(14) . . . . ?
N4 Cu1 N2 C3 -84.1(13) . . . . ?
N6 Cu1 N2 C3 126.1(13) . . . . ?
N1 Cu1 N2 C3 -160.2(13) . . . . ?
O1 Cu1 N4 C8 -167.5(12) . . . . ?
N6 Cu1 N4 C8 87.7(13) . . . . ?
N1 Cu1 N4 C8 16.2(11) . . . . ?
N2 Cu1 N4 C8 -59.5(12) . . . . ?
O1 Cu1 N4 C9 3.3(18) . . . . ?
N6 Cu1 N4 C9 -101.5(18) . . . . ?
N1 Cu1 N4 C9 -173.0(18) . . . . ?
N2 Cu1 N4 C9 111.3(17) . . . . ?
O1 Cu1 N6 C14 -154.8(10) . . . . ?
N4 Cu1 N6 C14 -52.7(12) . . . . ?
N1 Cu1 N6 C14 19.3(9) . . . . ?
N2 Cu1 N6 C14 93.3(10) . . . . ?
O1 Cu1 N6 C15 25.2(19) . . . . ?
N4 Cu1 N6 C15 127.3(17) . . . . ?
N1 Cu1 N6 C15 -160.7(18) . . . . ?
N2 Cu1 N6 C15 -86.7(19) . . . . ?
C13 N1 C1 C2 157.0(10) . . . . ?
C7 N1 C1 C2 -81.6(12) . . . . ?
Cu1 N1 C1 C2 38.1(10) . . . . ?
C3 N2 C2 N3 -1.2(12) . . . . ?
Cu1 N2 C2 N3 -177.9(7) . . . . ?
C3 N2 C2 C1 -178.9(10) . . . . ?
Cu1 N2 C2 C1 4.3(13) . . . . ?
C4 N3 C2 N2 1.1(13) . . . . ?
C5 N3 C2 N2 -175.2(10) . . . . ?
C4 N3 C2 C1 178.5(12) . . . . ?
C5 N3 C2 C1 2.2(19) . . . . ?
N1 C1 C2 N2 -28.8(14) . . . . ?
N1 C1 C2 N3 154.0(11) . . . . ?
C2 N2 C3 C4 0.9(13) . . . . ?
Cu1 N2 C3 C4 175.8(10) . . . . ?
N2 C3 C4 N3 -0.2(14) . . . . ?
C2 N3 C4 C3 -0.5(14) . . . . ?
C5 N3 C4 C3 175.5(12) . . . . ?
C2 N3 C5 C6 177.0(12) . . . . ?
C4 N3 C5 C6 2(2) . . . . ?
C13 N1 C7 C8 -93.2(12) . . . . ?
C1 N1 C7 C8 146.0(11) . . . . ?
Cu1 N1 C7 C8 27.1(13) . . . . ?
C9 N4 C8 N5 -0.4(18) . . . . ?
Cu1 N4 C8 N5 173.3(10) . . . . ?
C9 N4 C8 C7 -177.9(14) . . . . ?
Cu1 N4 C8 C7 -4.2(19) . . . . ?
C10 N5 C8 N4 -0.5(18) . . . . ?
C11 N5 C8 N4 -177.5(14) . . . . ?
C10 N5 C8 C7 176.9(15) . . . . ?
C11 N5 C8 C7 0(2) . . . . ?
N1 C7 C8 N4 -16.0(19) . . . . ?
N1 C7 C8 N5 166.9(14) . . . . ?
C8 N4 C9 C10 1.1(19) . . . . ?
Cu1 N4 C9 C10 -170.0(13) . . . . ?
N4 C9 C10 N5 -1.4(19) . . . . ?
C8 N5 C10 C9 1.2(18) . . . . ?
C11 N5 C10 C9 178.1(15) . . . . ?
C8 N5 C11 C12 -175.3(16) . . . . ?
C10 N5 C11 C12 8(3) . . . . ?
C1 N1 C13 C14 -85.3(11) . . . . ?
C7 N1 C13 C14 153.7(9) . . . . ?
Cu1 N1 C13 C14 33.1(10) . . . . ?
C15 N6 C14 N7 0.1(19) . . . . ?
Cu1 N6 C14 N7 -179.9(10) . . . . ?
C15 N6 C14 C13 174.9(13) . . . . ?
Cu1 N6 C14 C13 -5.1(15) . . . . ?
C17 N7 C14 N6 -175.0(19) . . . . ?
C16 N7 C14 N6 -2.8(19) . . . . ?
C17 N7 C14 C13 10(3) . . . . ?
C16 N7 C14 C13 -177.3(15) . . . . ?
N1 C13 C14 N6 -19.5(15) . . . . ?
N1 C13 C14 N7 154.5(13) . . . . ?
C14 N6 C15 C16 3(2) . . . . ?
Cu1 N6 C15 C16 -177.1(15) . . . . ?
N6 C15 C16 N7 -4(3) . . . . ?
C14 N7 C16 C15 4(2) . . . . ?
C17 N7 C16 C15 177.6(19) . . . . ?
C14 N7 C17 C18 25(4) . . . . ?
C16 N7 C17 C18 -146(2) . . . . ?
C19B O3 C19A C20A 40(2) . . . . ?
P1 O3 C19A C20A 175.8(8) . . . . ?
C19B O3 C19A C24A -134(3) . . . . ?
P1 O3 C19A C24A 2.3(18) . . . . ?
O3 C19A C20A C21A -174.4(13) . . . . ?
C24A C19A C20A C21A 0.0 . . . . ?
C19A C20A C21A C22A 0.0 . . . . ?
C20A C21A C22A C23A 0.0 . . . . ?
C20A C21A C22A N8A 179.8(18) . . . . ?
C21A C22A C23A C24A 0.0 . . . . ?
N8A C22A C23A C24A -179.8(18) . . . . ?
C22A C23A C24A C19A 0.0 . . . . ?
O3 C19A C24A C23A 172.8(17) . . . . ?
C20A C19A C24A C23A 0.0 . . . . ?
C23A C22A N8A O5A -11(3) . . . . ?
C21A C22A N8A O5A 169(2) . . . . ?
C23A C22A N8A O6A 170(2) . . . . ?
C21A C22A N8A O6A -10(3) . . . . ?
C19A O3 C19B C20B -155(3) . . . . ?
P1 O3 C19B C20B 144.5(13) . . . . ?
C19A O3 C19B C24B 23(2) . . . . ?
P1 O3 C19B C24B -37.7(18) . . . . ?
C24B C19B C20B C21B 0.0 . . . . ?
O3 C19B C20B C21B 177.7(17) . . . . ?
C19B C20B C21B C22B 0.0 . . . . ?
C20B C21B C22B C23B 0.0 . . . . ?
C20B C21B C22B N8B 179.0(16) . . . . ?
C21B C22B C23B C24B 0.0 . . . . ?
N8B C22B C23B C24B -178.9(17) . . . . ?
C22B C23B C24B C19B 0.0 . . . . ?
C20B C19B C24B C23B 0.0 . . . . ?
O3 C19B C24B C23B -178.0(14) . . . . ?
C21B C22B N8B O6B -8(3) . . . . ?
C23B C22B N8B O6B 171.2(18) . . . . ?
C21B C22B N8B O5B 177.6(17) . . . . ?
C23B C22B N8B O5B -3(3) . . . . ?
C30A C25A C26A C27A 0.0 . . . . ?
O4A C25A C26A C27A 179.6(18) . . . . ?
C25A C26A C27A C28A 0.0 . . . . ?
C26A C27A C28A C29A 0.0 . . . . ?
C26A C27A C28A N9A 174.5(19) . . . . ?
C27A C28A C29A C30A 0.0 . . . . ?
N9A C28A C29A C30A -174.5(18) . . . . ?
C28A C29A C30A C25A 0.0 . . . . ?
C26A C25A C30A C29A 0.0 . . . . ?
O4A C25A C30A C29A -179.6(16) . . . . ?
C26A C25A O4A P1 -48(2) . . . . ?
C30A C25A O4A P1 131.5(15) . . . . ?
O2 P1 O4A C25A -176.1(15) . . . . ?
O1 P1 O4A C25A -36.0(19) . . . . ?
O3 P1 O4A C25A 68.0(18) . . . . ?
O4B P1 O4A C25A -154(3) . . . . ?
C29A C28A N9A O8A -11(3) . . . . ?
C27A C28A N9A O8A 174.3(18) . . . . ?
C29A C28A N9A O7A 178.3(19) . . . . ?
C27A C28A N9A O7A 4(3) . . . . ?
C30B C25B C26B C27B 0.0 . . . . ?
O4B C25B C26B C27B -178.1(18) . . . . ?
C25B C26B C27B C28B 0.0 . . . . ?
C26B C27B C28B C29B 0.0 . . . . ?
C26B C27B C28B N9B -178(2) . . . . ?
C27B C28B C29B C30B 0.0 . . . . ?
N9B C28B C29B C30B 177.8(19) . . . . ?
C28B C29B C30B C25B 0.0 . . . . ?
C26B C25B C30B C29B 0.0 . . . . ?
O4B C25B C30B C29B 178.3(16) . . . . ?
C26B C25B O4B P1 5(2) . . . . ?
C30B C25B O4B P1 -173.6(10) . . . . ?
O2 P1 O4B C25B -177.2(14) . . . . ?
O1 P1 O4B C25B -51.2(17) . . . . ?
O3 P1 O4B C25B 68.7(16) . . . . ?
O4A P1 O4B C25B 20.8(14) . . . . ?
C29B C28B N9B O7B -178(2) . . . . ?
C27B C28B N9B O7B 0(3) . . . . ?
C29B C28B N9B O8B 10(3) . . . . ?
C27B C28B N9B O8B -172(2) . . . . ?
C33 O9 C32 C31 -180(4) . . . . ?
C32 O9 C33 C34 -170(3) . . . . ?
